data_7209948
loop_
_publ_author_name
'Bia\/lo\'nska, Agata'
'Ciunik, Zbigniew'

_publ_section_title
;
 Solid solutions of quasi-isomorphous diastereomeric salts -- kinetics
 versus thermodynamics
;
_journal_issue 28
_journal_name_full CrystEngComm
_journal_page_first 5681
_journal_paper_doi 10.1039/c3ce40512e
_journal_volume 15
_journal_year 2013
_chemical_absolute_configuration rm
_chemical_formula_moiety 'C23 H27 N2 O4, C10 H9 N2 O5, 1.61(C H4 O)'
_chemical_formula_sum 'C34.61 H42.45 N4 O10.61'
_chemical_formula_weight 684.33
_chemical_melting_point 386
_chemical_name_systematic
;
brucinium N-(3-nitrobenzoy)-D-alaninate methanol 1.61-solvate
;
_space_group_IT_number 19
_symmetry_cell_setting orthorhombic
_symmetry_space_group_name_Hall 'P 2ac 2ab'
_symmetry_space_group_name_H-M 'P 21 21 21'
_atom_sites_solution_hydrogens geom
_atom_sites_solution_primary direct
_atom_sites_solution_secondary difmap
_audit_creation_method SHELXL-97
_cell_angle_alpha 90.00
_cell_angle_beta 90.00
_cell_angle_gamma 90.00
_cell_formula_units_Z 4
_cell_length_a 7.880(3)
_cell_length_b 12.092(2)
_cell_length_c 34.308(6)
_cell_measurement_reflns_used 13281
_cell_measurement_temperature 100(2)
_cell_measurement_theta_max 36.8351
_cell_measurement_theta_min 2.8411
_cell_volume 3269.0(15)
_computing_cell_refinement
;
CrysAlisPro, Agilent Technologies,
Version 1.171.36.21t (release 14-08-2012 CrysAlis171 .NET)
(compiled Aug 14 2012,18:12:40)
;
_computing_data_collection
;
CrysAlisPro, Agilent Technologies,
Version 1.171.36.21t (release 14-08-2012 CrysAlis171 .NET)
(compiled Aug 14 2012,18:12:40)
;
_computing_data_reduction
;
CrysAlisPro, Agilent Technologies,
Version 1.171.36.21t (release 14-08-2012 CrysAlis171 .NET)
(compiled Aug 14 2012,18:12:40)
;
_computing_structure_refinement
;
SHELXL-97 (Sheldrick, G. M. (2008). <i>Acta Cryst.</i> <b>A64</b>, 112-122.)
;
_computing_structure_solution
;
SIR2004 (Burla, M. C., Caliandro, R., Camalli, M., Carrozzini, B.,
Cascarano, G. L., De Caro, L., Giacovazzo, C., Polidori G.,
Spagna, R., J. Appl. Cryst. 2005. 38, 381-388.)
;
_diffrn_ambient_temperature 100(2)
_diffrn_measured_fraction_theta_full 0.998
_diffrn_measured_fraction_theta_max 0.998
_diffrn_measurement_device_type 'Xcalibur, Sapphire2'
_diffrn_measurement_method '\w scan'
_diffrn_radiation_monochromator graphite
_diffrn_radiation_source 'fine-focus sealed tube'
_diffrn_radiation_type MoK\a
_diffrn_radiation_wavelength 0.71073
_diffrn_reflns_av_R_equivalents 0.0768
_diffrn_reflns_av_sigmaI/netI 0.0534
_diffrn_reflns_limit_h_max 11
_diffrn_reflns_limit_h_min -9
_diffrn_reflns_limit_k_max 18
_diffrn_reflns_limit_k_min -18
_diffrn_reflns_limit_l_max 51
_diffrn_reflns_limit_l_min -51
_diffrn_reflns_number 50478
_diffrn_reflns_theta_full 32.00
_diffrn_reflns_theta_max 32.00
_diffrn_reflns_theta_min 2.84
_diffrn_standards_number 0
_exptl_absorpt_coefficient_mu 0.104
_exptl_absorpt_correction_type none
_exptl_crystal_colour pale-yellow
_exptl_crystal_density_diffrn 1.390
_exptl_crystal_density_method 'not measured'
_exptl_crystal_description plate
_exptl_crystal_F_000 1452
_exptl_crystal_size_max 0.50
_exptl_crystal_size_mid 0.21
_exptl_crystal_size_min 0.11
_refine_diff_density_max 0.340
_refine_diff_density_min -0.279
_refine_diff_density_rms 0.055
_refine_ls_extinction_method none
_refine_ls_goodness_of_fit_ref 1.032
_refine_ls_hydrogen_treatment constr
_refine_ls_matrix_type full
_refine_ls_number_parameters 492
_refine_ls_number_reflns 6321
_refine_ls_number_restraints 114
_refine_ls_restrained_S_all 1.040
_refine_ls_R_factor_all 0.0798
_refine_ls_R_factor_gt 0.0485
_refine_ls_shift/su_max 0.001
_refine_ls_shift/su_mean 0.000
_refine_ls_structure_factor_coef Fsqd
_refine_ls_weighting_details 'calc w=1/[\s^2^(Fo^2^)+(0.0549P)^2^+0.4002P] where P=(Fo^2^+2Fc^2^)/3'
_refine_ls_weighting_scheme calc
_refine_ls_wR_factor_gt 0.0972
_refine_ls_wR_factor_ref 0.1132
_reflns_number_gt 4596
_reflns_number_total 6321
_reflns_threshold_expression >2sigma(I)
_cod_data_source_file c3ce40512e.txt
_cod_data_source_block b3nbda
_cod_database_code 7209948

loop_
_symmetry_equiv_pos_as_xyz
'x, y, z'
'-x+1/2, -y, z+1/2'
'-x, y+1/2, -z+1/2'
'x+1/2, -y+1/2, -z'

loop_
_atom_site_label
_atom_site_type_symbol
_atom_site_fract_x
_atom_site_fract_y
_atom_site_fract_z
_atom_site_U_iso_or_equiv
_atom_site_adp_type
_atom_site_occupancy
_atom_site_symmetry_multiplicity
_atom_site_calc_flag
_atom_site_refinement_flags
_atom_site_disorder_assembly
_atom_site_disorder_group
O1 O 0.1790(2) -0.27224(13) 0.82684(5) 0.0230(3) Uani 1 1 d . . .
O2 O 0.2624(2) 0.30404(13) 0.67585(4) 0.0257(4) Uani 1 1 d . . .
O3 O 0.2964(2) 0.42596(13) 0.73738(5) 0.0271(4) Uani 1 1 d . . .
O4 O 0.2242(3) -0.10049(14) 0.70467(5) 0.0367(5) Uani 1 1 d . . .
N1 N 0.1514(2) -0.01710(14) 0.76150(5) 0.0186(4) Uani 1 1 d . . .
N2 N 0.1144(3) 0.09366(16) 0.89000(5) 0.0239(4) Uani 1 1 d . . .
H2A H 0.1091 0.1553 0.9062 0.029 Uiso 1 1 d . . .
C1 C 0.2063(3) 0.13816(19) 0.71360(7) 0.0220(5) Uani 1 1 d . . .
H1 H 0.2000 0.0924 0.6912 0.026 Uiso 1 1 d . . .
C2 C 0.2403(3) 0.25048(18) 0.71056(6) 0.0210(4) Uani 1 1 d . . .
C3 C 0.2530(3) 0.31769(17) 0.74420(7) 0.0225(4) Uani 1 1 d . . .
C4 C 0.2222(3) 0.27298(18) 0.78077(6) 0.0208(4) Uani 1 1 d . . .
H4 H 0.2266 0.3181 0.8034 0.025 Uiso 1 1 d . . .
C5 C 0.1846(3) 0.16045(17) 0.78369(6) 0.0200(4) Uani 1 1 d . . .
C6 C 0.1811(3) 0.09494(17) 0.75099(6) 0.0194(4) Uani 1 1 d . . .
C7 C 0.1335(3) 0.09524(17) 0.81929(6) 0.0194(4) Uani 1 1 d . . .
C8 C 0.1492(3) -0.02669(17) 0.80477(6) 0.0171(4) Uani 1 1 d . . .
H8 H 0.0481 -0.0705 0.8133 0.020 Uiso 1 1 d . . .
C9 C 0.1999(3) -0.10659(18) 0.73991(7) 0.0234(5) Uani 1 1 d . . .
C10 C 0.2188(3) -0.21413(18) 0.76186(7) 0.0234(5) Uani 1 1 d . . .
H10A H 0.2918 -0.2637 0.7462 0.028 Uiso 1 1 calc R . .
H10B H 0.1055 -0.2492 0.7635 0.028 Uiso 1 1 calc R . .
C11 C 0.2936(3) -0.20842(18) 0.80362(6) 0.0204(4) Uani 1 1 d . . .
H11 H 0.4076 -0.2445 0.8038 0.024 Uiso 1 1 d . . .
C12 C 0.2343(3) -0.29052(18) 0.86625(7) 0.0260(5) Uani 1 1 d . . .
H12A H 0.3597 -0.2955 0.8669 0.031 Uiso 1 1 calc R . .
H12B H 0.1878 -0.3616 0.8758 0.031 Uiso 1 1 calc R . .
C13 C 0.1767(3) -0.19826(19) 0.89270(7) 0.0247(5) Uani 1 1 d . . .
H13 H 0.0979 -0.2141 0.9129 0.030 Uiso 1 1 d . . .
C14 C 0.2332(3) -0.09518(19) 0.88877(6) 0.0242(5) Uani 1 1 d . . .
C15 C 0.1719(4) -0.0025(2) 0.91448(7) 0.0263(5) Uani 1 1 d . . .
H15A H 0.0764 -0.0289 0.9308 0.032 Uiso 1 1 calc R . .
H15B H 0.2647 0.0213 0.9320 0.032 Uiso 1 1 calc R . .
C16 C -0.0601(3) 0.0761(2) 0.87305(7) 0.0261(5) Uani 1 1 d . . .
H16A H -0.1468 0.1157 0.8885 0.031 Uiso 1 1 calc R . .
H16B H -0.0889 -0.0036 0.8725 0.031 Uiso 1 1 calc R . .
C17 C -0.0502(3) 0.12247(19) 0.83204(7) 0.0236(5) Uani 1 1 d . . .
H17A H -0.0705 0.2033 0.8320 0.028 Uiso 1 1 calc R . .
H17B H -0.1340 0.0863 0.8147 0.028 Uiso 1 1 calc R . .
C18 C 0.3122(3) -0.08715(17) 0.81620(6) 0.0187(4) Uani 1 1 d . . .
H18 H 0.4035 -0.0554 0.7994 0.022 Uiso 1 1 d . . .
C19 C 0.3666(3) -0.06412(18) 0.85840(6) 0.0202(4) Uani 1 1 d . . .
H19 H 0.4737 -0.1053 0.8641 0.024 Uiso 1 1 d . . .
C20 C 0.4014(3) 0.06044(19) 0.86074(7) 0.0232(5) Uani 1 1 d . . .
H20A H 0.4541 0.0788 0.8861 0.028 Uiso 1 1 calc R . .
H20B H 0.4806 0.0827 0.8398 0.028 Uiso 1 1 calc R . .
C21 C 0.2343(3) 0.12160(18) 0.85634(6) 0.0224(5) Uani 1 1 d . . .
H21 H 0.2577 0.2027 0.8569 0.027 Uiso 1 1 d . . .
C22 C 0.2375(3) 0.2386(2) 0.64148(6) 0.0261(5) Uani 1 1 d . . .
H22A H 0.2564 0.2845 0.6183 0.039 Uiso 1 1 calc R . .
H22B H 0.1212 0.2098 0.6411 0.039 Uiso 1 1 calc R . .
H22C H 0.3179 0.1767 0.6415 0.039 Uiso 1 1 calc R . .
C23 C 0.3265(4) 0.4926(2) 0.77106(8) 0.0353(6) Uani 1 1 d . . .
H23A H 0.3577 0.5676 0.7629 0.053 Uiso 1 1 calc R . .
H23B H 0.4191 0.4604 0.7864 0.053 Uiso 1 1 calc R . .
H23C H 0.2233 0.4956 0.7870 0.053 Uiso 1 1 calc R . .
O5 O 0.1595(4) 0.28013(17) 0.92908(6) 0.0661(9) Uani 1 1 d . . .
O6 O 0.0378(3) 0.17755(16) 0.97263(6) 0.0429(5) Uani 1 1 d . . .
O7 O 0.1492(2) 0.57348(13) 0.95849(5) 0.0246(4) Uani 1 1 d . . .
O8 O 0.4900(3) 0.91324(15) 0.95715(6) 0.0358(4) Uani 1 1 d . . .
O9 O 0.7572(3) 0.90119(16) 0.94326(5) 0.0390(5) Uani 1 1 d . . .
N3 N 0.2734(2) 0.42259(15) 0.98595(5) 0.0198(4) Uani 1 1 d . . .
H3 H 0.3704 0.3930 0.9933 0.024 Uiso 1 1 d . . .
N4 N 0.6205(3) 0.86003(16) 0.95273(6) 0.0265(5) Uani 1 1 d . . .
C24 C 0.1041(3) 0.26479(18) 0.96262(7) 0.0231(5) Uani 1 1 d . . .
C25 C 0.1191(3) 0.35939(17) 0.99226(7) 0.0206(4) Uani 1 1 d . . .
H25 H 0.0210 0.4102 0.9880 0.025 Uiso 1 1 d . . .
C26 C 0.1098(4) 0.3184(2) 1.03425(7) 0.0289(5) Uani 1 1 d . . .
H26A H 0.1148 0.3817 1.0521 0.043 Uiso 1 1 calc R . .
H26B H 0.2056 0.2689 1.0394 0.043 Uiso 1 1 calc R . .
H26C H 0.0031 0.2784 1.0382 0.043 Uiso 1 1 calc R . .
C27 C 0.2764(3) 0.52379(17) 0.96967(6) 0.0178(4) Uani 1 1 d . . .
C28 C 0.4483(3) 0.57555(18) 0.96596(6) 0.0186(4) Uani 1 1 d . . .
C29 C 0.4555(3) 0.69010(18) 0.96188(6) 0.0182(4) Uani 1 1 d . . .
H29 H 0.3548 0.7332 0.9618 0.022 Uiso 1 1 d . . .
C30 C 0.6132(3) 0.73950(19) 0.95791(6) 0.0217(4) Uani 1 1 d . . .
C31 C 0.7623(3) 0.6803(2) 0.95732(8) 0.0322(6) Uani 1 1 d . . .
H31 H 0.8688 0.7166 0.9546 0.039 Uiso 1 1 d . . .
C32 C 0.7531(3) 0.5673(2) 0.96081(11) 0.0425(7) Uani 1 1 d . . .
H32 H 0.8543 0.5246 0.9601 0.051 Uiso 1 1 d . . .
C33 C 0.5989(3) 0.5149(2) 0.96526(9) 0.0343(6) Uani 1 1 d . . .
H33 H 0.5951 0.4368 0.9679 0.041 Uiso 1 1 d . . .
O100 O 0.1030(19) 0.4221(10) 0.8616(3) 0.047(2) Uani 0.286(9) 1 d PDU A 1
H100 H 0.1638 0.3772 0.8740 0.071 Uiso 0.286(9) 1 calc PR A 1
C100 C -0.0444(16) 0.4339(13) 0.8796(4) 0.051(3) Uani 0.286(9) 1 d PDU A 1
H101 H -0.1348 0.4429 0.8603 0.077 Uiso 0.286(9) 1 calc PR A 1
H102 H -0.0403 0.4993 0.8964 0.077 Uiso 0.286(9) 1 calc PR A 1
H103 H -0.0673 0.3682 0.8955 0.077 Uiso 0.286(9) 1 calc PR A 1
O110 O 0.1792(15) 0.4158(6) 0.8707(2) 0.041(2) Uani 0.329(10) 1 d PDU B 3
H110 H 0.1840 0.3708 0.8894 0.061 Uiso 0.329(10) 1 calc PR B 3
C110 C 0.0202(18) 0.4485(9) 0.8658(5) 0.047(3) Uani 0.329(10) 1 d PDU B 3
H111 H -0.0504 0.4190 0.8869 0.071 Uiso 0.329(10) 1 calc PR B 3
H112 H -0.0221 0.4213 0.8407 0.071 Uiso 0.329(10) 1 calc PR B 3
H113 H 0.0154 0.5295 0.8662 0.071 Uiso 0.329(10) 1 calc PR B 3
O120 O 0.2940(11) 0.4104(7) 0.8691(2) 0.047(2) Uani 0.301(5) 1 d PDU C 2
H120 H 0.2454 0.4146 0.8908 0.071 Uiso 0.301(5) 1 calc PR C 2
C120 C 0.4614(13) 0.4057(11) 0.8744(4) 0.052(3) Uani 0.301(5) 1 d PDU C 2
H121 H 0.4870 0.3547 0.8958 0.079 Uiso 0.301(5) 1 calc PR C 2
H122 H 0.5043 0.4795 0.8808 0.079 Uiso 0.301(5) 1 calc PR C 2
H123 H 0.5158 0.3793 0.8504 0.079 Uiso 0.301(5) 1 calc PR C 2
O200 O 0.5803(5) 0.2891(3) 0.84871(11) 0.0621(12) Uani 0.699(5) 1 d PDU C 1
H200 H 0.6616 0.3023 0.8301 0.093 Uiso 0.70 1 d P C 1
C200 C 0.5672(10) 0.3660(5) 0.87663(16) 0.0728(18) Uani 0.699(5) 1 d PDU C 1
H201 H 0.4822 0.3427 0.8958 0.109 Uiso 0.699(5) 1 calc PR C 1
H202 H 0.5327 0.4365 0.8650 0.109 Uiso 0.699(5) 1 calc PR C 1
H203 H 0.6772 0.3750 0.8896 0.109 Uiso 0.699(5) 1 calc PR C 1

loop_
_atom_site_aniso_label
_atom_site_aniso_U_11
_atom_site_aniso_U_22
_atom_site_aniso_U_33
_atom_site_aniso_U_23
_atom_site_aniso_U_13
_atom_site_aniso_U_12
O1 0.0272(8) 0.0201(7) 0.0215(7) 0.0019(6) -0.0015(7) -0.0031(7)
O2 0.0339(9) 0.0254(8) 0.0179(7) 0.0051(6) 0.0033(7) -0.0014(8)
O3 0.0374(10) 0.0178(7) 0.0260(8) 0.0038(6) 0.0038(7) -0.0022(7)
O4 0.0656(14) 0.0240(8) 0.0204(8) -0.0018(7) 0.0084(9) 0.0008(9)
N1 0.0248(9) 0.0175(8) 0.0136(8) 0.0002(7) 0.0005(7) -0.0003(8)
N2 0.0338(11) 0.0216(9) 0.0163(8) 0.0003(7) 0.0045(8) -0.0008(9)
C1 0.0240(11) 0.0242(10) 0.0178(10) 0.0011(8) 0.0004(9) 0.0011(9)
C2 0.0239(11) 0.0231(10) 0.0160(9) 0.0033(8) 0.0035(9) 0.0001(9)
C3 0.0270(11) 0.0160(9) 0.0246(11) 0.0024(8) 0.0013(10) -0.0006(9)
C4 0.0251(11) 0.0191(9) 0.0184(10) -0.0002(8) 0.0009(9) 0.0010(9)
C5 0.0254(11) 0.0186(9) 0.0161(10) 0.0022(8) 0.0015(9) 0.0009(9)
C6 0.0230(11) 0.0175(9) 0.0179(9) 0.0032(8) 0.0018(8) 0.0006(9)
C7 0.0265(11) 0.0152(9) 0.0164(9) 0.0000(8) 0.0003(8) 0.0008(9)
C8 0.0199(10) 0.0180(9) 0.0133(9) -0.0010(8) 0.0025(8) -0.0015(8)
C9 0.0293(12) 0.0201(10) 0.0208(10) -0.0033(9) 0.0007(9) -0.0001(9)
C10 0.0312(12) 0.0170(9) 0.0219(10) -0.0041(8) -0.0004(10) 0.0018(9)
C11 0.0211(11) 0.0170(9) 0.0229(10) 0.0001(8) 0.0015(9) 0.0018(8)
C12 0.0331(13) 0.0200(10) 0.0248(11) 0.0047(9) -0.0043(10) 0.0006(10)
C13 0.0284(12) 0.0249(11) 0.0209(11) 0.0051(9) -0.0048(9) -0.0022(10)
C14 0.0301(12) 0.0251(10) 0.0173(9) 0.0017(8) -0.0046(9) 0.0002(10)
C15 0.0371(13) 0.0250(11) 0.0166(10) 0.0030(9) -0.0009(10) -0.0019(11)
C16 0.0285(12) 0.0251(11) 0.0247(11) 0.0005(10) 0.0068(10) 0.0016(10)
C17 0.0285(12) 0.0217(11) 0.0205(11) 0.0009(9) 0.0057(9) 0.0026(10)
C18 0.0192(10) 0.0177(9) 0.0192(10) -0.0006(8) 0.0024(8) -0.0001(8)
C19 0.0226(11) 0.0194(9) 0.0187(10) 0.0012(8) -0.0017(9) -0.0011(9)
C20 0.0253(12) 0.0250(11) 0.0194(10) -0.0010(9) -0.0042(9) -0.0053(9)
C21 0.0321(13) 0.0202(10) 0.0147(9) 0.0011(8) 0.0025(9) -0.0044(9)
C22 0.0270(12) 0.0327(12) 0.0187(10) 0.0035(9) -0.0008(9) -0.0031(10)
C23 0.0565(18) 0.0162(10) 0.0333(13) -0.0002(10) 0.0026(13) -0.0051(12)
O5 0.139(2) 0.0320(10) 0.0270(10) -0.0087(8) 0.0366(13) -0.0342(14)
O6 0.0665(14) 0.0287(10) 0.0335(10) -0.0080(9) 0.0200(10) -0.0253(10)
O7 0.0174(8) 0.0226(8) 0.0338(9) 0.0088(7) -0.0004(7) 0.0018(6)
O8 0.0414(11) 0.0235(9) 0.0426(11) 0.0006(8) -0.0074(9) -0.0064(8)
O9 0.0485(12) 0.0346(10) 0.0340(10) -0.0101(8) 0.0152(9) -0.0233(10)
N3 0.0222(9) 0.0164(8) 0.0208(8) 0.0030(7) -0.0004(7) 0.0004(8)
N4 0.0392(12) 0.0248(10) 0.0156(9) -0.0026(8) -0.0010(9) -0.0123(10)
C24 0.0297(12) 0.0182(10) 0.0215(11) 0.0011(9) 0.0036(9) -0.0033(9)
C25 0.0257(11) 0.0155(9) 0.0206(10) 0.0012(8) 0.0053(9) -0.0023(9)
C26 0.0475(15) 0.0209(11) 0.0183(10) -0.0017(9) 0.0070(11) -0.0056(11)
C27 0.0182(10) 0.0169(9) 0.0185(10) 0.0010(8) 0.0025(8) 0.0008(8)
C28 0.0169(10) 0.0176(9) 0.0213(10) 0.0032(9) -0.0006(8) 0.0001(8)
C29 0.0219(10) 0.0200(10) 0.0126(9) 0.0016(8) -0.0008(8) -0.0022(8)
C30 0.0267(11) 0.0238(10) 0.0147(9) 0.0009(8) -0.0023(9) -0.0086(9)
C31 0.0217(12) 0.0399(14) 0.0350(13) 0.0078(12) -0.0041(11) -0.0098(11)
C32 0.0155(11) 0.0381(14) 0.074(2) 0.0157(15) -0.0021(13) 0.0035(11)
C33 0.0210(12) 0.0232(11) 0.0588(19) 0.0108(12) -0.0029(12) 0.0031(10)
O100 0.054(5) 0.044(4) 0.043(4) -0.007(3) 0.014(4) 0.003(4)
C100 0.065(6) 0.049(5) 0.039(5) 0.008(4) 0.005(5) 0.012(5)
O110 0.068(5) 0.031(3) 0.024(3) 0.006(2) -0.011(3) 0.017(4)
C110 0.057(6) 0.033(4) 0.051(5) -0.003(4) -0.008(4) 0.005(4)
O120 0.065(4) 0.041(3) 0.037(3) 0.001(3) 0.010(3) -0.003(4)
C120 0.071(5) 0.048(5) 0.038(4) -0.001(4) 0.005(5) -0.016(5)
O200 0.082(3) 0.0447(19) 0.060(2) 0.0017(16) 0.0186(19) -0.0296(19)
C200 0.104(4) 0.076(4) 0.039(3) 0.006(3) 0.012(3) -0.028(3)

loop_
_atom_type_symbol
_atom_type_description
_atom_type_scat_dispersion_real
_atom_type_scat_dispersion_imag
_atom_type_scat_source
C C 0.0033 0.0000 'International Tables Vol C Tables 4.2.6.8 and 6.1.1.4'
H H 0.0000 0.0000 'International Tables Vol C Tables 4.2.6.8 and 6.1.1.4'
N N 0.0061 0.0000 'International Tables Vol C Tables 4.2.6.8 and 6.1.1.4'
O O 0.0106 0.0000 'International Tables Vol C Tables 4.2.6.8 and 6.1.1.4'

loop_
_geom_angle_atom_site_label_1
_geom_angle_atom_site_label_2
_geom_angle_atom_site_label_3
_geom_angle
C11 O1 C12 114.57(18)
C2 O2 C22 115.96(17)
C3 O3 C23 116.21(18)
C9 N1 C6 124.86(18)
C9 N1 C8 118.83(18)
C6 N1 C8 109.20(17)
C15 N2 C16 112.37(19)
C15 N2 C21 113.96(19)
C16 N2 C21 107.65(17)
C15 N2 H2A 107.5
C16 N2 H2A 107.6
C21 N2 H2A 107.5
C2 C1 C6 117.5(2)
C2 C1 H1 121.3
C6 C1 H1 121.2
O2 C2 C1 123.6(2)
O2 C2 C3 115.44(19)
C1 C2 C3 120.9(2)
O3 C3 C4 124.7(2)
O3 C3 C2 115.23(19)
C4 C3 C2 120.10(19)
C3 C4 C5 118.8(2)
C3 C4 H4 120.6
C5 C4 H4 120.6
C6 C5 C4 120.5(2)
C6 C5 C7 110.76(18)
C4 C5 C7 128.62(19)
C5 C6 C1 122.0(2)
C5 C6 N1 110.23(18)
C1 C6 N1 127.7(2)
C5 C7 C21 115.12(19)
C5 C7 C17 111.54(18)
C21 C7 C17 101.89(18)
C5 C7 C8 102.37(16)
C21 C7 C8 114.83(18)
C17 C7 C8 111.42(19)
N1 C8 C18 106.45(17)
N1 C8 C7 104.21(16)
C18 C8 C7 115.88(18)
N1 C8 H8 110.0
C18 C8 H8 109.9
C7 C8 H8 110.1
O4 C9 N1 122.1(2)
O4 C9 C10 121.9(2)
N1 C9 C10 116.06(19)
C9 C10 C11 117.39(19)
C9 C10 H10A 108.0
C11 C10 H10A 108.0
C9 C10 H10B 108.0
C11 C10 H10B 108.0
H10A C10 H10B 107.2
O1 C11 C18 114.78(17)
O1 C11 C10 104.54(18)
C18 C11 C10 109.77(18)
O1 C11 H11 109.2
C18 C11 H11 109.3
C10 C11 H11 109.1
O1 C12 C13 111.17(18)
O1 C12 H12A 109.4
C13 C12 H12A 109.4
O1 C12 H12B 109.4
C13 C12 H12B 109.4
H12A C12 H12B 108.0
C14 C13 C12 122.1(2)
C14 C13 H13 118.8
C12 C13 H13 119.1
C13 C14 C15 122.0(2)
C13 C14 C19 122.0(2)
C15 C14 C19 116.0(2)
N2 C15 C14 110.17(18)
N2 C15 H15A 109.6
C14 C15 H15A 109.6
N2 C15 H15B 109.6
C14 C15 H15B 109.6
H15A C15 H15B 108.1
N2 C16 C17 105.02(19)
N2 C16 H16A 110.7
C17 C16 H16A 110.7
N2 C16 H16B 110.7
C17 C16 H16B 110.7
H16A C16 H16B 108.8
C16 C17 C7 103.37(19)
C16 C17 H17A 111.1
C7 C17 H17A 111.1
C16 C17 H17B 111.1
C7 C17 H17B 111.1
H17A C17 H17B 109.1
C8 C18 C11 107.73(18)
C8 C18 C19 112.94(18)
C11 C18 C19 117.70(18)
C8 C18 H18 105.9
C11 C18 H18 105.9
C19 C18 H18 105.8
C14 C19 C20 109.22(19)
C14 C19 C18 113.98(19)
C20 C19 C18 106.12(17)
C14 C19 H19 109.0
C20 C19 H19 109.1
C18 C19 H19 109.2
C21 C20 C19 108.55(19)
C21 C20 H20A 110.0
C19 C20 H20A 110.0
C21 C20 H20B 110.0
C19 C20 H20B 110.0
H20A C20 H20B 108.4
C20 C21 N2 110.68(18)
C20 C21 C7 115.52(18)
N2 C21 C7 105.07(19)
C20 C21 H21 108.5
N2 C21 H21 108.4
C7 C21 H21 108.5
O2 C22 H22A 109.5
O2 C22 H22B 109.5
H22A C22 H22B 109.5
O2 C22 H22C 109.5
H22A C22 H22C 109.5
H22B C22 H22C 109.5
O3 C23 H23A 109.5
O3 C23 H23B 109.5
H23A C23 H23B 109.5
O3 C23 H23C 109.5
H23A C23 H23C 109.5
H23B C23 H23C 109.5
C27 N3 C25 123.72(19)
C27 N3 H3 118.2
C25 N3 H3 118.1
O8 N4 O9 123.8(2)
O8 N4 C30 118.3(2)
O9 N4 C30 117.9(2)
O6 C24 O5 122.5(2)
O6 C24 C25 119.2(2)
O5 C24 C25 118.3(2)
N3 C25 C26 110.6(2)
N3 C25 C24 110.96(19)
C26 C25 C24 112.34(18)
N3 C25 H25 107.6
C26 C25 H25 107.5
C24 C25 H25 107.6
C25 C26 H26A 109.5
C25 C26 H26B 109.5
H26A C26 H26B 109.5
C25 C26 H26C 109.5
H26A C26 H26C 109.5
H26B C26 H26C 109.5
O7 C27 N3 124.0(2)
O7 C27 C28 120.42(18)
N3 C27 C28 115.56(19)
C29 C28 C33 119.1(2)
C29 C28 C27 117.47(19)
C33 C28 C27 123.4(2)
C30 C29 C28 118.4(2)
C30 C29 H29 120.9
C28 C29 H29 120.7
C31 C30 C29 122.9(2)
C31 C30 N4 118.7(2)
C29 C30 N4 118.4(2)
C32 C31 C30 118.1(2)
C32 C31 H31 121.0
C30 C31 H31 121.0
C31 C32 C33 120.9(2)
C31 C32 H32 119.6
C33 C32 H32 119.5
C32 C33 C28 120.7(2)
C32 C33 H33 119.7
C28 C33 H33 119.7
C100 O100 H100 109.5
O100 C100 H101 109.5
O100 C100 H102 109.5
H101 C100 H102 109.5
O100 C100 H103 109.5
H101 C100 H103 109.5
H102 C100 H103 109.5
C110 O110 H110 109.5
O110 C110 H111 109.5
O110 C110 H112 109.5
H111 C110 H112 109.5
O110 C110 H113 109.5
H111 C110 H113 109.5
H112 C110 H113 109.5
C120 O120 H120 109.5
O120 C120 H121 109.5
O120 C120 H122 109.5
H121 C120 H122 109.5
O120 C120 H123 109.5
H121 C120 H123 109.5
H122 C120 H123 109.5
C200 O200 H200 115.5
O200 C200 H201 109.5
O200 C200 H202 109.5
H201 C200 H202 109.5
O200 C200 H203 109.5
H201 C200 H203 109.5
H202 C200 H203 109.5

loop_
_geom_bond_atom_site_label_1
_geom_bond_atom_site_label_2
_geom_bond_distance
O1 C11 1.430(3)
O1 C12 1.437(3)
O2 C2 1.367(3)
O2 C22 1.434(3)
O3 C3 1.373(3)
O3 C23 1.429(3)
O4 C9 1.226(3)
N1 C9 1.366(3)
N1 C6 1.421(3)
N1 C8 1.489(3)
N2 C15 1.505(3)
N2 C16 1.508(3)
N2 C21 1.530(3)
N2 H2A 0.9301
C1 C2 1.388(3)
C1 C6 1.399(3)
C1 H1 0.9497
C2 C3 1.415(3)
C3 C4 1.388(3)
C4 C5 1.396(3)
C4 H4 0.9494
C5 C6 1.374(3)
C5 C7 1.508(3)
C7 C21 1.533(3)
C7 C17 1.548(3)
C7 C8 1.561(3)
C8 C18 1.529(3)
C8 H8 1.0001
C9 C10 1.510(3)
C10 C11 1.551(3)
C10 H10A 0.9900
C10 H10B 0.9900
C11 C18 1.536(3)
C11 H11 0.9989
C12 C13 1.508(3)
C12 H12A 0.9900
C12 H12B 0.9900
C13 C14 1.330(3)
C13 H13 0.9495
C14 C15 1.506(3)
C14 C19 1.527(3)
C15 H15A 0.9900
C15 H15B 0.9900
C16 C17 1.517(3)
C16 H16A 0.9900
C16 H16B 0.9900
C17 H17A 0.9900
C17 H17B 0.9900
C18 C19 1.536(3)
C18 H18 0.9993
C19 C20 1.533(3)
C19 H19 0.9986
C20 C21 1.518(3)
C20 H20A 0.9900
C20 H20B 0.9900
C21 H21 0.9979
C22 H22A 0.9800
C22 H22B 0.9800
C22 H22C 0.9800
C23 H23A 0.9800
C23 H23B 0.9800
C23 H23C 0.9800
O5 C24 1.244(3)
O6 C24 1.227(3)
O7 C27 1.230(3)
O8 N4 1.223(3)
O9 N4 1.230(3)
N3 C27 1.345(3)
N3 C25 1.452(3)
N3 H3 0.8801
N4 C30 1.469(3)
C24 C25 1.535(3)
C25 C26 1.525(3)
C25 H25 0.9982
C26 H26A 0.9800
C26 H26B 0.9800
C26 H26C 0.9800
C27 C28 1.497(3)
C28 C29 1.393(3)
C28 C33 1.395(3)
C29 C30 1.385(3)
C29 H29 0.9494
C30 C31 1.376(4)
C31 C32 1.374(4)
C31 H31 0.9510
C32 C33 1.379(4)
C32 H32 0.9502
C33 H33 0.9497
O100 C100 1.323(6)
O100 H100 0.8400
C100 H101 0.9800
C100 H102 0.9800
C100 H103 0.9800
O110 C110 1.325(6)
O110 H110 0.8400
C110 H111 0.9800
C110 H112 0.9800
C110 H113 0.9800
O120 C120 1.332(6)
O120 H120 0.8400
C120 H121 0.9800
C120 H122 0.9800
C120 H123 0.9800
O200 C200 1.339(5)
O200 H200 0.9187
C200 H201 0.9800
C200 H202 0.9800
C200 H203 0.9800

loop_
_geom_hbond_atom_site_label_D
_geom_hbond_atom_site_label_H
_geom_hbond_atom_site_label_A
_geom_hbond_distance_DH
_geom_hbond_distance_HA
_geom_hbond_distance_DA
_geom_hbond_angle_DHA
_geom_hbond_site_symmetry_A
N2 H2A O5 0.93 1.75 2.647(3) 161.8 .
N3 H3 O6 0.88 1.96 2.797(3) 158.7 4_557
O100 H100 O5 0.84 2.22 2.916(15) 139.7 .
O110 H110 O5 0.84 1.76 2.593(8) 171.0 .
O120 H120 O5 0.84 2.20 2.801(8) 128.8 .
O200 H200 O4 0.92 1.90 2.740(4) 150.9 3_656

loop_
_geom_torsion_atom_site_label_1
_geom_torsion_atom_site_label_2
_geom_torsion_atom_site_label_3
_geom_torsion_atom_site_label_4
_geom_torsion
C22 O2 C2 C1 3.9(3)
C22 O2 C2 C3 -175.6(2)
C6 C1 C2 O2 -177.9(2)
C6 C1 C2 C3 1.5(4)
C23 O3 C3 C4 6.1(3)
C23 O3 C3 C2 -174.0(2)
O2 C2 C3 O3 -4.0(3)
C1 C2 C3 O3 176.5(2)
O2 C2 C3 C4 176.0(2)
C1 C2 C3 C4 -3.5(4)
O3 C3 C4 C5 -177.9(2)
C2 C3 C4 C5 2.1(4)
C3 C4 C5 C6 1.2(3)
C3 C4 C5 C7 -174.7(2)
C4 C5 C6 C1 -3.2(3)
C7 C5 C6 C1 173.3(2)
C4 C5 C6 N1 176.1(2)
C7 C5 C6 N1 -7.3(3)
C2 C1 C6 C5 1.9(3)
C2 C1 C6 N1 -177.4(2)
C9 N1 C6 C5 -154.8(2)
C8 N1 C6 C5 -4.9(3)
C9 N1 C6 C1 24.5(4)
C8 N1 C6 C1 174.4(2)
C6 C5 C7 C21 140.9(2)
C4 C5 C7 C21 -42.9(3)
C6 C5 C7 C17 -103.6(2)
C4 C5 C7 C17 72.6(3)
C6 C5 C7 C8 15.6(2)
C4 C5 C7 C8 -168.2(2)
C9 N1 C8 C18 43.3(3)
C6 N1 C8 C18 -108.6(2)
C9 N1 C8 C7 166.3(2)
C6 N1 C8 C7 14.3(2)
C5 C7 C8 N1 -17.4(2)
C21 C7 C8 N1 -142.90(19)
C17 C7 C8 N1 101.92(19)
C5 C7 C8 C18 99.2(2)
C21 C7 C8 C18 -26.3(3)
C17 C7 C8 C18 -141.49(19)
C6 N1 C9 O4 -23.7(4)
C8 N1 C9 O4 -171.0(2)
C6 N1 C9 C10 157.3(2)
C8 N1 C9 C10 10.0(3)
O4 C9 C10 C11 143.5(2)
N1 C9 C10 C11 -37.6(3)
C12 O1 C11 C18 -67.2(2)
C12 O1 C11 C10 172.53(18)
C9 C10 C11 O1 131.1(2)
C9 C10 C11 C18 7.5(3)
C11 O1 C12 C13 88.4(2)
O1 C12 C13 C14 -65.3(3)
C12 C13 C14 C15 178.2(2)
C12 C13 C14 C19 -2.9(4)
C16 N2 C15 C14 78.7(3)
C21 N2 C15 C14 -44.1(3)
C13 C14 C15 N2 -128.7(2)
C19 C14 C15 N2 52.4(3)
C15 N2 C16 C17 -140.57(19)
C21 N2 C16 C17 -14.3(2)
N2 C16 C17 C7 34.6(2)
C5 C7 C17 C16 -164.78(19)
C21 C7 C17 C16 -41.4(2)
C8 C7 C17 C16 81.5(2)
N1 C8 C18 C11 -71.4(2)
C7 C8 C18 C11 173.24(17)
N1 C8 C18 C19 156.87(17)
C7 C8 C18 C19 41.6(2)
O1 C11 C18 C8 -72.7(2)
C10 C11 C18 C8 44.6(2)
O1 C11 C18 C19 56.3(3)
C10 C11 C18 C19 173.69(19)
C13 C14 C19 C20 178.8(2)
C15 C14 C19 C20 -2.3(3)
C13 C14 C19 C18 60.3(3)
C15 C14 C19 C18 -120.7(2)
C8 C18 C19 C14 58.2(2)
C11 C18 C19 C14 -68.4(3)
C8 C18 C19 C20 -62.1(2)
C11 C18 C19 C20 171.37(19)
C14 C19 C20 C21 -54.9(2)
C18 C19 C20 C21 68.3(2)
C19 C20 C21 N2 63.2(2)
C19 C20 C21 C7 -56.1(2)
C15 N2 C21 C20 -11.8(3)
C16 N2 C21 C20 -137.1(2)
C15 N2 C21 C7 113.6(2)
C16 N2 C21 C7 -11.8(2)
C5 C7 C21 C20 -84.4(2)
C17 C7 C21 C20 154.67(19)
C8 C7 C21 C20 34.1(3)
C5 C7 C21 N2 153.29(18)
C17 C7 C21 N2 32.4(2)
C8 C7 C21 N2 -88.2(2)
C27 N3 C25 C26 -129.3(2)
C27 N3 C25 C24 105.3(2)
O6 C24 C25 N3 146.1(2)
O5 C24 C25 N3 -34.3(3)
O6 C24 C25 C26 21.8(3)
O5 C24 C25 C26 -158.6(3)
C25 N3 C27 O7 0.1(3)
C25 N3 C27 C28 179.62(19)
O7 C27 C28 C29 20.4(3)
N3 C27 C28 C29 -159.1(2)
O7 C27 C28 C33 -157.7(3)
N3 C27 C28 C33 22.8(3)
C33 C28 C29 C30 -1.0(3)
C27 C28 C29 C30 -179.20(19)
C28 C29 C30 C31 0.8(3)
C28 C29 C30 N4 178.6(2)
O8 N4 C30 C31 -172.8(2)
O9 N4 C30 C31 8.9(3)
O8 N4 C30 C29 9.3(3)
O9 N4 C30 C29 -169.0(2)
C29 C30 C31 C32 0.0(4)
N4 C30 C31 C32 -177.7(3)
C30 C31 C32 C33 -0.8(5)
C31 C32 C33 C28 0.6(5)
C29 C28 C33 C32 0.3(4)
C27 C28 C33 C32 178.4(3)
